data_7049165
loop_
_publ_author_name
'Bouchard, Nicolas'
'Fontaine, Fr\'ed\'eric-Georges'

_publ_section_title
;
 Alkylammoniotrifluoroborate functionalized polystyrenes: polymeric
 pre-catalysts for the metal-free borylation of heteroarenes.
;
_journal_issue 15
_journal_name_full 'Dalton transactions (Cambridge, England : 2003)'
_journal_page_first 4846
_journal_page_last 4856
_journal_paper_doi 10.1039/c9dt00484j
_journal_volume 48
_journal_year 2019
_chemical_formula_moiety 'C12 H17 B F3 N'
_chemical_formula_sum 'C12 H17 B F3 N'
_chemical_formula_weight 243.07
_chemical_name_common 3-Et
_chemical_name_systematic 3-Et
_space_group_crystal_system monoclinic
_space_group_IT_number 4
_space_group_name_Hall 'P 2yb'
_space_group_name_H-M_alt 'P 1 21 1'
_symmetry_space_group_name_Hall 'P 2yb'
_symmetry_space_group_name_H-M 'P 1 21 1'
_atom_sites_solution_hydrogens mixed
_atom_sites_solution_primary direct
_audit_creation_date 2018-09-26
_audit_creation_method
;
Olex2 1.2
(compiled 2018.05.29 svn.r3508 for OlexSys, GUI svn.r5506)
;
_audit_update_record
;
2019-01-31 deposited with the CCDC.    2019-02-27 downloaded from the CCDC.
;
_cell_angle_alpha 90
_cell_angle_beta 108.1760(10)
_cell_angle_gamma 90
_cell_formula_units_Z 4
_cell_length_a 8.1685(7)
_cell_length_b 14.6515(13)
_cell_length_c 10.9025(10)
_cell_measurement_reflns_used 5681
_cell_measurement_temperature 150
_cell_measurement_theta_max 2.4080
_cell_measurement_theta_min 31.4699
_cell_volume 1239.71(19)
_computing_molecular_graphics 'Olex2 (Dolomanov et al., 2009)'
_computing_publication_material 'Olex2 (Dolomanov et al., 2009)'
_computing_structure_refinement 'XL (Sheldrick, 2008)'
_computing_structure_solution 'XS (Sheldrick, 2008)'
_diffrn_ambient_temperature 150
_diffrn_measured_fraction_theta_full 1.000
_diffrn_measured_fraction_theta_max 0.991
_diffrn_measurement_device_type 'Bruker APEX-II CCD'
_diffrn_measurement_method Monocrystal
_diffrn_radiation_type MoK\a
_diffrn_radiation_wavelength 0.71073
_diffrn_reflns_av_R_equivalents 0.0252
_diffrn_reflns_av_unetI/netI 0.0409
_diffrn_reflns_Laue_measured_fraction_full 1.000
_diffrn_reflns_Laue_measured_fraction_max 0.991
_diffrn_reflns_limit_h_max 12
_diffrn_reflns_limit_h_min -12
_diffrn_reflns_limit_k_max 21
_diffrn_reflns_limit_k_min -22
_diffrn_reflns_limit_l_max 16
_diffrn_reflns_limit_l_min -16
_diffrn_reflns_number 17578
_diffrn_reflns_point_group_measured_fraction_full 0.999
_diffrn_reflns_point_group_measured_fraction_max 0.955
_diffrn_reflns_theta_full 25.242
_diffrn_reflns_theta_max 32.456
_diffrn_reflns_theta_min 1.966
_exptl_absorpt_coefficient_mu 0.106
_exptl_absorpt_correction_T_max 0.7464
_exptl_absorpt_correction_T_min 0.6989
_exptl_absorpt_correction_type multi-scan
_exptl_absorpt_process_details
;
SADABS-2014/5 (Bruker,2014/5) was used for absorption correction.
wR2(int) was 0.0488 before and 0.0435 after correction.
The Ratio of minimum to maximum transmission is 0.9364.
The \l/2 correction factor is 0.00150.
;
_exptl_crystal_colour clear
_exptl_crystal_colour_lustre clear
_exptl_crystal_density_diffrn 1.302
_exptl_crystal_description irregular
_exptl_crystal_F_000 512
_exptl_crystal_preparation 'Trfiluoroborate method'
_exptl_crystal_recrystallization_method 'Slow evaporation in acetone'
_exptl_crystal_size_max 0.052
_exptl_crystal_size_mid 0.026
_exptl_crystal_size_min 0.026
_refine_diff_density_max 0.586
_refine_diff_density_min -0.188
_refine_diff_density_rms 0.060
_refine_ls_abs_structure_details
;
 Flack x determined using 2742 quotients [(I+)-(I-)]/[(I+)+(I-)]
 (Parsons, Flack and Wagner, Acta Cryst. B69 (2013) 249-259).
;
_refine_ls_abs_structure_Flack -0.2(2)
_refine_ls_extinction_method none
_refine_ls_goodness_of_fit_ref 1.040
_refine_ls_hydrogen_treatment mixed
_refine_ls_matrix_type full
_refine_ls_number_parameters 351
_refine_ls_number_reflns 8561
_refine_ls_number_restraints 1
_refine_ls_restrained_S_all 1.040
_refine_ls_R_factor_all 0.0661
_refine_ls_R_factor_gt 0.0538
_refine_ls_shift/su_max 0.000
_refine_ls_shift/su_mean 0.000
_refine_ls_structure_factor_coef Fsqd
_refine_ls_weighting_details 'w=1/[\s^2^(Fo^2^)+(0.0870P)^2^+0.0685P] where P=(Fo^2^+2Fc^2^)/3'
_refine_ls_weighting_scheme calc
_refine_ls_wR_factor_gt 0.1384
_refine_ls_wR_factor_ref 0.1481
_reflns_Friedel_coverage 0.865
_reflns_Friedel_fraction_full 0.998
_reflns_Friedel_fraction_max 0.917
_reflns_number_gt 7009
_reflns_number_total 8561
_reflns_threshold_expression 'I > 2\s(I)'
_cod_data_source_file c9dt00484j2.cif
_cod_data_source_block er20170215_0m_a
_cod_depositor_comments 'Adding full bibliography for 7049165--7049166.cif.'
_cod_database_code 7049165
_shelx_shelxl_version_number 2014/7
_shelx_space_group_comment
;
The symmetry employed for this shelxl refinement is uniquely defined
by the following loop, which should always be used as a source of
symmetry information in preference to the above space-group names.
They are only intended as comments.
;
_shelx_estimated_absorpt_t_max 0.997
_shelx_estimated_absorpt_t_min 0.994
_olex2_refinement_description
;
1. Fixed Uiso
 At 1.2 times of:
  All C(H) groups, {H9A,H9B} of C9, {H11A,H11B} of C11, {H21A,H21B} of C21,
  {H23A,H23B} of C23, All N(H) groups
 At 1.5 times of:
  All C(H,H,H) groups, {H22A,H22B} of C22, {H24A,H24B} of C24
2. Uiso/Uaniso restraints and constraints
F1 \\sim F3 \\sim F2: within 1.7A with sigma of 0.04 and sigma for terminal
atoms of 0.08
F6 \\sim F5 \\sim F4: within 1.7A with sigma of 0.04 and sigma for terminal
atoms of 0.08
3.a Ternary CH refined with riding coordinates:
 N1(H1), N2(H2)
3.b Secondary CH2 refined with riding coordinates:
 C11(H11A,H11B), C9(H9A,H9B), C23(H23A,H23B)
3.c Aromatic/amide H refined with riding coordinates:
 C4(H4), C1(H1A), C6(H6), C7(H7), C16(H16), C13(H13), C18(H18), C19(H19)
3.d Idealised Me refined as rotating group:
 C12(H12A,H12B,H12C), C10(H10A,H10B,H10C)
;
_olex2_exptl_crystal_mounting_method 'Manual '
_olex2_submission_original_sample_id '3-Et '
_olex2_submission_special_instructions 'No special instructions were received'

loop_
_space_group_symop_operation_xyz
'x, y, z'
'-x, y+1/2, -z'

loop_
_atom_site_label
_atom_site_type_symbol
_atom_site_fract_x
_atom_site_fract_y
_atom_site_fract_z
_atom_site_U_iso_or_equiv
_atom_site_adp_type
_atom_site_occupancy
_atom_site_site_symmetry_order
_atom_site_calc_flag
_atom_site_refinement_flags_posn
_atom_site_refinement_flags_adp
N1 N 0.9435(2) 0.02439(14) 0.63308(18) 0.0230(4) Uani 1 1 d . .
H1 H 1.0721 0.0236 0.6576 0.028 Uiso 1 1 calc R .
F2 F 1.2739(2) 0.04336(14) 0.7999(2) 0.0474(5) Uani 1 1 d . U
F1 F 1.2908(2) -0.10690(13) 0.8571(2) 0.0423(4) Uani 1 1 d . U
F3 F 1.3273(2) 0.00296(15) 1.01049(17) 0.0453(4) Uani 1 1 d . U
C5 C 0.8000(3) -0.04556(15) 0.9651(2) 0.0234(4) Uani 1 1 d . .
C4 C 0.9748(3) -0.04410(16) 0.9709(2) 0.0235(4) Uani 1 1 d . .
H4 H 1.0597 -0.0594 1.0500 0.028 Uiso 1 1 calc R .
C3 C 1.0287(3) -0.02100(14) 0.8646(2) 0.0205(4) Uani 1 1 d . .
C2 C 0.8980(3) 0.00093(14) 0.7509(2) 0.0208(4) Uani 1 1 d . .
C1 C 0.7246(3) 0.00168(17) 0.7420(2) 0.0256(4) Uani 1 1 d . .
H1A H 0.6397 0.0177 0.6632 0.031 Uiso 1 1 calc R .
C6 C 0.6765(3) -0.02130(17) 0.8496(2) 0.0261(4) Uani 1 1 d . .
H6 H 0.5582 -0.0205 0.8443 0.031 Uiso 1 1 calc R .
C7 C 0.7413(3) -0.07539(17) 1.0739(3) 0.0288(5) Uani 1 1 d . .
H7 H 0.6203 -0.0777 1.0589 0.035 Uiso 1 1 calc R .
C11 C 0.8850(3) 0.11941(17) 0.5820(2) 0.0282(5) Uani 1 1 d . .
H11A H 0.9230 0.1317 0.5059 0.034 Uiso 1 1 calc R .
H11B H 0.7575 0.1220 0.5538 0.034 Uiso 1 1 calc R .
C12 C 0.9563(4) 0.19201(18) 0.6824(3) 0.0336(5) Uani 1 1 d . .
H12A H 0.9157 0.2521 0.6459 0.050 Uiso 1 1 calc GR .
H12B H 1.0824 0.1905 0.7093 0.050 Uiso 1 1 calc GR .
H12C H 0.9170 0.1807 0.7573 0.050 Uiso 1 1 calc GR .
C9 C 0.8772(4) -0.0452(2) 0.5266(3) 0.0342(5) Uani 1 1 d . .
H9A H 0.7506 -0.0506 0.5055 0.041 Uiso 1 1 calc R .
H9B H 0.9024 -0.0240 0.4482 0.041 Uiso 1 1 calc R .
B1 B 1.2336(3) -0.0214(2) 0.8835(3) 0.0277(5) Uani 1 1 d . .
C8 C 0.8404(4) -0.0991(2) 1.1896(3) 0.0399(6) Uani 1 1 d . .
C10 C 0.9579(5) -0.1369(2) 0.5650(3) 0.0443(7) Uani 1 1 d . .
H10A H 0.9085 -0.1808 0.4954 0.066 Uiso 1 1 calc GR .
H10B H 0.9355 -0.1574 0.6438 0.066 Uiso 1 1 calc GR .
H10C H 1.0825 -0.1325 0.5808 0.066 Uiso 1 1 calc GR .
F5 F 0.2810(3) 0.01406(11) 0.31345(18) 0.0418(4) Uani 1 1 d . U
N2 N 0.3415(3) 0.18363(14) 0.22199(19) 0.0256(4) Uani 1 1 d . .
H2 H 0.3133 0.1171 0.2188 0.031 Uiso 1 1 calc R .
F4 F 0.2427(3) 0.01282(12) 0.51511(17) 0.0423(4) Uani 1 1 d . U
F6 F 0.0626(2) 0.09452(14) 0.35055(19) 0.0444(4) Uani 1 1 d . U
C16 C 0.4172(3) 0.18583(17) 0.5780(2) 0.0269(4) Uani 1 1 d . .
H16 H 0.3884 0.1507 0.6415 0.032 Uiso 1 1 calc R .
C15 C 0.3605(3) 0.15546(15) 0.4493(2) 0.0240(4) Uani 1 1 d . .
C14 C 0.4082(3) 0.20958(15) 0.3609(2) 0.0231(4) Uani 1 1 d . .
C13 C 0.5035(3) 0.28960(17) 0.3947(3) 0.0292(5) Uani 1 1 d . .
H13 H 0.5320 0.3248 0.3310 0.035 Uiso 1 1 calc R .
C18 C 0.5563(3) 0.31720(17) 0.5231(3) 0.0318(5) Uani 1 1 d . .
H18 H 0.6215 0.3717 0.5471 0.038 Uiso 1 1 calc R .
C17 C 0.5149(3) 0.26601(18) 0.6171(3) 0.0296(5) Uani 1 1 d . .
C23 C 0.4670(4) 0.1965(2) 0.1479(3) 0.0334(5) Uani 1 1 d . .
H23A H 0.4137 0.1750 0.0582 0.040 Uiso 1 1 calc R .
H23B H 0.4925 0.2623 0.1447 0.040 Uiso 1 1 calc R .
C19 C 0.5747(4) 0.2981(2) 0.7516(3) 0.0373(6) Uani 1 1 d . .
H19 H 0.6200 0.3583 0.7659 0.045 Uiso 1 1 calc R .
C21 C 0.1712(3) 0.23460(17) 0.1635(3) 0.0306(5) Uani 1 1 d . .
H21A H 0.079(5) 0.215(3) 0.198(3) 0.037 Uiso 1 1 d R .
H21B H 0.199(5) 0.300(3) 0.166(3) 0.037 Uiso 1 1 d R .
B2 B 0.2366(4) 0.06695(19) 0.4086(3) 0.0300(6) Uani 1 1 d . .
C22 C 0.0759(5) 0.2039(3) 0.0287(3) 0.0452(7) Uani 1 1 d . .
H22A H 0.136(6) 0.215(4) -0.041(5) 0.068 Uiso 1 1 d R .
H22B H 0.048(6) 0.141(4) 0.026(5) 0.068 Uiso 1 1 d R .
C20 C 0.5714(5) 0.2513(3) 0.8547(3) 0.0461(7) Uani 1 1 d . .
C24 C 0.6323(5) 0.1457(3) 0.2073(4) 0.0463(7) Uani 1 1 d . .
H24A H 0.696(7) 0.140(4) 0.164(5) 0.069 Uiso 1 1 d R .
H24B H 0.715(6) 0.172(4) 0.295(5) 0.069 Uiso 1 1 d R .
H8A H 0.958(5) -0.093(3) 1.215(4) 0.041(9) Uiso 1 1 d . .
H20A H 0.618(5) 0.290(3) 0.940(4) 0.039(9) Uiso 1 1 d . .
H8B H 0.775(5) -0.121(3) 1.259(4) 0.055(11) Uiso 1 1 d . .
H20B H 0.541(5) 0.187(3) 0.850(4) 0.043(10) Uiso 1 1 d . .
H24C H 0.626(6) 0.091(4) 0.237(5) 0.066(14) Uiso 1 1 d . .
H22C H -0.039(7) 0.235(4) -0.011(5) 0.067(13) Uiso 1 1 d . .

loop_
_atom_site_aniso_label
_atom_site_aniso_U_11
_atom_site_aniso_U_22
_atom_site_aniso_U_33
_atom_site_aniso_U_23
_atom_site_aniso_U_13
_atom_site_aniso_U_12
N1 0.0201(8) 0.0278(9) 0.0224(8) 0.0012(7) 0.0083(7) -0.0011(7)
F2 0.0182(7) 0.0588(11) 0.0647(12) 0.0324(9) 0.0125(7) 0.0013(7)
F1 0.0254(7) 0.0400(9) 0.0634(11) -0.0008(8) 0.0165(7) 0.0086(7)
F3 0.0215(7) 0.0640(12) 0.0430(9) -0.0045(8) -0.0007(6) -0.0037(7)
C5 0.0270(10) 0.0210(9) 0.0267(10) -0.0034(8) 0.0149(8) -0.0021(8)
C4 0.0225(9) 0.0232(9) 0.0234(10) 0.0008(8) 0.0053(8) -0.0014(8)
C3 0.0153(8) 0.0202(9) 0.0253(10) 0.0016(7) 0.0052(8) -0.0005(7)
C2 0.0166(8) 0.0238(9) 0.0233(9) 0.0006(7) 0.0080(7) -0.0007(7)
C1 0.0162(9) 0.0317(11) 0.0293(11) 0.0029(9) 0.0076(8) 0.0025(8)
C6 0.0177(9) 0.0291(10) 0.0352(12) 0.0007(9) 0.0134(9) 0.0009(8)
C7 0.0302(11) 0.0294(11) 0.0319(11) -0.0025(9) 0.0169(10) -0.0018(9)
C11 0.0272(11) 0.0321(12) 0.0242(10) 0.0072(9) 0.0063(9) 0.0033(9)
C12 0.0363(13) 0.0285(11) 0.0355(13) 0.0070(10) 0.0108(11) 0.0035(10)
C9 0.0370(13) 0.0410(13) 0.0276(11) -0.0082(10) 0.0146(10) -0.0111(11)
B1 0.0147(9) 0.0335(13) 0.0335(13) 0.0074(10) 0.0056(9) 0.0012(9)
C8 0.0421(15) 0.0484(16) 0.0317(13) 0.0019(12) 0.0151(11) -0.0058(13)
C10 0.068(2) 0.0324(13) 0.0425(16) -0.0074(11) 0.0310(15) -0.0118(13)
F5 0.0660(11) 0.0237(7) 0.0476(10) -0.0021(7) 0.0351(9) -0.0050(7)
N2 0.0286(9) 0.0224(8) 0.0235(9) 0.0053(7) 0.0047(7) -0.0016(7)
F4 0.0576(11) 0.0343(8) 0.0415(9) 0.0083(7) 0.0250(8) -0.0054(8)
F6 0.0334(8) 0.0487(10) 0.0503(10) 0.0029(8) 0.0118(8) -0.0091(8)
C16 0.0246(10) 0.0295(10) 0.0277(11) 0.0026(9) 0.0099(9) 0.0057(9)
C15 0.0225(9) 0.0222(9) 0.0285(10) 0.0038(8) 0.0099(8) 0.0048(7)
C14 0.0231(10) 0.0209(9) 0.0242(10) 0.0025(7) 0.0057(8) 0.0020(7)
C13 0.0299(11) 0.0236(10) 0.0332(12) 0.0027(9) 0.0084(9) -0.0015(8)
C18 0.0310(12) 0.0265(11) 0.0375(13) -0.0037(10) 0.0100(10) -0.0025(9)
C17 0.0262(11) 0.0318(12) 0.0307(12) -0.0038(9) 0.0088(9) 0.0044(9)
C23 0.0369(13) 0.0396(13) 0.0242(11) 0.0012(10) 0.0105(10) -0.0070(11)
C19 0.0331(13) 0.0412(14) 0.0384(14) -0.0098(11) 0.0125(11) 0.0004(11)
C21 0.0298(11) 0.0264(10) 0.0315(12) 0.0016(9) 0.0035(10) 0.0022(9)
B2 0.0399(15) 0.0247(11) 0.0301(13) 0.0030(9) 0.0176(12) -0.0042(10)
C22 0.0425(16) 0.0450(16) 0.0374(15) -0.0075(12) -0.0032(13) 0.0033(13)
C20 0.0521(18) 0.056(2) 0.0313(14) -0.0072(13) 0.0147(13) 0.0031(15)
C24 0.0404(16) 0.062(2) 0.0424(17) -0.0004(15) 0.0217(14) 0.0081(15)

loop_
_atom_type_symbol
_atom_type_description
_atom_type_scat_dispersion_real
_atom_type_scat_dispersion_imag
_atom_type_scat_source
C C 0.0033 0.0016 'International Tables Vol C Tables 4.2.6.8 and 6.1.1.4'
H H 0.0000 0.0000 'International Tables Vol C Tables 4.2.6.8 and 6.1.1.4'
B B 0.0013 0.0007 'International Tables Vol C Tables 4.2.6.8 and 6.1.1.4'
F F 0.0171 0.0103 'International Tables Vol C Tables 4.2.6.8 and 6.1.1.4'
N N 0.0061 0.0033 'International Tables Vol C Tables 4.2.6.8 and 6.1.1.4'

loop_
_geom_angle_atom_site_label_1
_geom_angle_atom_site_label_2
_geom_angle_atom_site_label_3
_geom_angle
C2 N1 C11 113.18(18)
C2 N1 C9 112.42(18)
C9 N1 C11 109.86(19)
C4 C5 C7 123.1(2)
C6 C5 C4 118.4(2)
C6 C5 C7 118.4(2)
C3 C4 C5 122.8(2)
C4 C3 B1 118.12(19)
C2 C3 C4 115.96(18)
C2 C3 B1 125.92(19)
C3 C2 N1 119.47(18)
C1 C2 N1 117.58(19)
C1 C2 C3 122.9(2)
C2 C1 C6 119.3(2)
C1 C6 C5 120.6(2)
C8 C7 C5 126.2(3)
C12 C11 N1 112.0(2)
C10 C9 N1 111.7(2)
F2 B1 C3 110.63(19)
F1 B1 F2 107.8(2)
F1 B1 F3 108.4(2)
F1 B1 C3 112.0(2)
F3 B1 F2 107.4(2)
F3 B1 C3 110.4(2)
C14 N2 C23 114.80(19)
C14 N2 C21 107.21(19)
C23 N2 C21 113.5(2)
C15 C16 C17 123.1(2)
C16 C15 B2 120.7(2)
C14 C15 C16 115.7(2)
C14 C15 B2 123.5(2)
C15 C14 N2 117.7(2)
C13 C14 N2 118.8(2)
C13 C14 C15 123.3(2)
C18 C13 C14 119.0(2)
C13 C18 C17 120.9(2)
C16 C17 C19 123.3(2)
C18 C17 C16 118.0(2)
C18 C17 C19 118.7(2)
C24 C23 N2 112.3(2)
C20 C19 C17 126.3(3)
C22 C21 N2 112.8(2)
F5 B2 C15 110.8(2)
F4 B2 F5 110.2(2)
F4 B2 F6 107.6(2)
F4 B2 C15 111.8(2)
F6 B2 F5 106.0(2)
F6 B2 C15 110.3(2)

loop_
_geom_bond_atom_site_label_1
_geom_bond_atom_site_label_2
_geom_bond_distance
N1 C2 1.485(3)
N1 C11 1.520(3)
N1 C9 1.512(3)
F2 B1 1.423(3)
F1 B1 1.399(3)
F3 B1 1.403(3)
C5 C4 1.410(3)
C5 C6 1.392(3)
C5 C7 1.478(3)
C4 C3 1.403(3)
C3 C2 1.398(3)
C3 B1 1.621(3)
C2 C1 1.390(3)
C1 C6 1.390(3)
C7 C8 1.316(4)
C11 C12 1.507(4)
C9 C10 1.498(5)
F5 B2 1.429(3)
N2 C14 1.490(3)
N2 C23 1.502(3)
N2 C21 1.531(3)
F4 B2 1.394(3)
F6 B2 1.423(4)
C16 C15 1.405(3)
C16 C17 1.409(4)
C15 C14 1.394(3)
C15 B2 1.619(4)
C14 C13 1.392(3)
C13 C18 1.390(4)
C18 C17 1.394(4)
C17 C19 1.471(4)
C23 C24 1.500(5)
C19 C20 1.324(5)
C21 C22 1.502(4)
